data_4502806
loop_
_publ_author_name
'Bhattacharya, Suman'
'Saha, Binoy K.'

_publ_section_title
;
 Isostructurality in the Guest Free Forms and in the Clathrates of
 1,3,5-Triethyl-2,4,6-tris(4-halophenoxy)methylbenzenes
;
_journal_issue 1
_journal_name_full 'Crystal Growth &amp; Design'
_journal_page_first 169
_journal_paper_doi 10.1021/cg2009144
_journal_volume 12
_journal_year 2012
_chemical_formula_moiety 'C33 H33 Br3 O3, C H Cl3'
_chemical_formula_sum 'C34 H34 Br3 Cl3 O3'
_chemical_formula_weight 836.69
_chemical_name_common '1Br, chloroform'
_chemical_name_systematic
;
1,3,5-triethyl-2,4,6-tris(4-bromophenoxy)methylbenzene, chloroform
;
_space_group_crystal_system triclinic
_space_group_IT_number 2
_space_group_name_Hall '-P 1'
_space_group_name_H-M_alt 'P -1'
_symmetry_space_group_name_Hall '-P 1'
_symmetry_space_group_name_H-M 'P -1'
_atom_sites_solution_hydrogens geom
_atom_sites_solution_primary direct
_atom_sites_solution_secondary difmap
_audit_creation_date 2011-09-21
_audit_creation_method
;
  Olex2 1.1
  (compiled 2011.08.18 svn.r1932, GUI svn.r3819)
;
_cell_angle_alpha 114.36(2)
_cell_angle_beta 99.248(19)
_cell_angle_gamma 90.523(18)
_cell_formula_units_Z 2
_cell_length_a 9.834(2)
_cell_length_b 13.260(3)
_cell_length_c 15.464(4)
_cell_measurement_reflns_used 1452
_cell_measurement_temperature 298(2)
_cell_measurement_theta_max 29.1800
_cell_measurement_theta_min 2.5832
_cell_volume 1806.7(8)
_computing_cell_refinement
;
CrysAlisPro, Oxford Diffraction Ltd.,
Version 1.171.33.66 (release 28-04-2010 CrysAlis171 .NET)
(compiled Apr 28 2010,14:27:37)
;
_computing_data_collection
;
CrysAlisPro, Oxford Diffraction Ltd.,
Version 1.171.33.66 (release 28-04-2010 CrysAlis171 .NET)
(compiled Apr 28 2010,14:27:37)
;
_computing_data_reduction
;
CrysAlisPro, Oxford Diffraction Ltd.,
Version 1.171.33.66 (release 28-04-2010 CrysAlis171 .NET)
(compiled Apr 28 2010,14:27:37)
;
_computing_molecular_graphics
;
O. V. Dolomanov, L. J. Bourhis, R. J. Gildea, J. A. K. Howard and H. Puschmann,
OLEX2: a complete structure solution, refinement and analysis program.
J. Appl. Cryst. (2009). 42, 339-341.
;
_computing_publication_material
;
O. V. Dolomanov, L. J. Bourhis, R. J. Gildea, J. A. K. Howard and H. Puschmann,
OLEX2: a complete structure solution, refinement and analysis program.
J. Appl. Cryst. (2009). 42, 339-341.
;
_computing_structure_refinement
;
XL, G.M. Sheldrick, Acta Cryst.
(2008). A64, 112-122
;
_computing_structure_solution 'SHELXS-97 (Sheldrick, 1990)'
_diffrn_ambient_temperature 298(2)
_diffrn_detector_area_resol_mean 15.9821
_diffrn_measured_fraction_theta_full 0.879
_diffrn_measured_fraction_theta_max 0.697
_diffrn_measurement_details
;
  1 omega  -38.00    7.00   1.0000   50.0000
omega____ theta____ kappa____ phi______ frames
    -      -17.1835  -77.0000  -30.0000 45

  2 omega   21.00   88.00   1.0000   50.0000
omega____ theta____ kappa____ phi______ frames
    -       18.9022   37.0000 -180.0000 67

  3 omega  -19.00   90.00   1.0000   50.0000
omega____ theta____ kappa____ phi______ frames
    -       18.9022   22.0000  120.0000 109
;
_diffrn_measurement_device_type 'Xcalibur, Eos'
_diffrn_measurement_method '\w scans'
_diffrn_orient_matrix_UB_11 -0.0705579000
_diffrn_orient_matrix_UB_12 0.0112216000
_diffrn_orient_matrix_UB_13 -0.0025617000
_diffrn_orient_matrix_UB_21 0.0120157000
_diffrn_orient_matrix_UB_22 0.0321775000
_diffrn_orient_matrix_UB_23 0.0506489000
_diffrn_orient_matrix_UB_31 0.0159670000
_diffrn_orient_matrix_UB_32 0.0480767000
_diffrn_orient_matrix_UB_33 -0.0069817000
_diffrn_radiation_monochromator graphite
_diffrn_radiation_type 'Mo K\a'
_diffrn_radiation_wavelength 0.7107
_diffrn_reflns_av_R_equivalents 0.0337
_diffrn_reflns_av_unetI/netI 0.3475
_diffrn_reflns_limit_h_max 13
_diffrn_reflns_limit_h_min -12
_diffrn_reflns_limit_k_max 18
_diffrn_reflns_limit_k_min -17
_diffrn_reflns_limit_l_max 21
_diffrn_reflns_limit_l_min -20
_diffrn_reflns_number 8537
_diffrn_reflns_theta_full 25.00
_diffrn_reflns_theta_max 29.24
_diffrn_reflns_theta_min 2.59
_diffrn_source 'Enhance (Mo) X-ray Source'
_exptl_absorpt_coefficient_mu 3.603
_exptl_absorpt_correction_T_max 0.562
_exptl_absorpt_correction_T_min 0.419
_exptl_absorpt_correction_type multi-scan
_exptl_absorpt_process_details
;
CrysAlisPro, Oxford Diffraction Ltd.,
Version 1.171.33.66 (release 28-04-2010 CrysAlis171 .NET)
(compiled Apr 28 2010,14:27:37)
Empirical absorption correction using spherical harmonics,
 implemented in SCALE3 ABSPACK scaling algorithm.
;
_exptl_crystal_colour colorless
_exptl_crystal_density_diffrn 1.538
_exptl_crystal_density_method 'not measured'
_exptl_crystal_description block
_exptl_crystal_F_000 836
_exptl_crystal_size_max 0.32
_exptl_crystal_size_mid 0.21
_exptl_crystal_size_min 0.16
_refine_diff_density_max 0.844
_refine_diff_density_min -0.677
_refine_diff_density_rms 0.080
_refine_ls_extinction_method none
_refine_ls_goodness_of_fit_ref 0.703
_refine_ls_hydrogen_treatment constr
_refine_ls_matrix_type full
_refine_ls_number_parameters 400
_refine_ls_number_reflns 9842
_refine_ls_number_restraints 0
_refine_ls_restrained_S_all 0.703
_refine_ls_R_factor_all 0.2429
_refine_ls_R_factor_gt 0.0638
_refine_ls_shift/su_max 0.001
_refine_ls_shift/su_mean 0.000
_refine_ls_structure_factor_coef Fsqd
_refine_ls_weighting_details 'calc w=1/[\s^2^(Fo^2^)+(0.0732P)^2^+0.0000P] where P=(Fo^2^+2Fc^2^)/3'
_refine_ls_weighting_scheme calc
_refine_ls_wR_factor_gt 0.1409
_refine_ls_wR_factor_ref 0.1651
_reflns_number_gt 1689
_reflns_number_total 9842
_reflns_threshold_expression >2sigma(I)
_cod_data_source_file cg2009144_si_001.cif
_cod_data_source_block 1Br.chloroform
_cod_original_cell_volume 1806.7(7)
_cod_database_code 4502806

loop_
_space_group_symop_id
_space_group_symop_operation_xyz
1 'x, y, z'
2 '-x, -y, -z'

loop_
_atom_site_label
_atom_site_type_symbol
_atom_site_fract_x
_atom_site_fract_y
_atom_site_fract_z
_atom_site_U_iso_or_equiv
_atom_site_adp_type
_atom_site_occupancy
_atom_site_symmetry_multiplicity
_atom_site_calc_flag
_atom_site_refinement_flags
_atom_site_disorder_assembly
_atom_site_disorder_group
Br2 Br 0.84835(9) 0.40002(10) 0.40008(9) 0.0989(5) Uani 1 1 d . . .
Br1 Br -0.42502(12) 1.10172(10) 0.16261(13) 0.1500(7) Uani 1 1 d . . .
Br3 Br -0.20070(14) -0.28980(11) -0.47150(10) 0.1247(5) Uani 1 1 d . . .
O2 O 0.2774(5) 0.4060(4) 0.1924(4) 0.0625(17) Uani 1 1 d . . .
O1 O -0.2404(6) 0.6612(5) 0.1376(5) 0.078(2) Uani 1 1 d . . .
C2 C -0.0151(8) 0.5008(8) 0.1543(7) 0.053(2) Uani 1 1 d . . .
O3 O -0.1123(7) 0.1577(6) -0.1344(7) 0.088(2) Uani 1 1 d . . .
C22 C 0.4057(8) 0.4087(6) 0.2491(8) 0.046(2) Uani 1 1 d . . .
Cl3 Cl 0.4539(6) 0.6913(5) 0.3722(5) 0.267(3) Uani 1 1 d . . .
C10 C 0.0452(8) 0.6159(7) 0.2331(7) 0.061(3) Uani 1 1 d . . .
H10A H 0.1429 0.6133 0.2544 0.074 Uiso 1 1 calc R . .
H10B H 0.0359 0.6705 0.2063 0.074 Uiso 1 1 calc R . .
C16 C -0.2810(8) 0.7617(8) 0.1407(9) 0.066(3) Uani 1 1 d . . .
C25 C 0.6668(9) 0.4031(7) 0.3355(9) 0.062(3) Uani 1 1 d . . .
Cl2 Cl 0.3602(6) 0.8918(5) 0.3893(4) 0.274(3) Uani 1 1 d . . .
C3 C 0.0320(8) 0.4018(8) 0.1563(7) 0.052(2) Uani 1 1 d . . .
C17 C -0.2722(7) 0.7928(7) 0.0662(8) 0.072(3) Uani 1 1 d . . .
H17 H -0.2374 0.7463 0.0123 0.087 Uiso 1 1 calc R . .
C1 C -0.1190(10) 0.4964(8) 0.0815(8) 0.067(3) Uani 1 1 d . . .
C27 C 0.5161(10) 0.4039(7) 0.2004(7) 0.073(3) Uani 1 1 d . . .
H27 H 0.5016 0.4001 0.1381 0.088 Uiso 1 1 calc R . .
C24 C 0.5572(10) 0.4089(6) 0.3825(7) 0.061(3) Uani 1 1 d . . .
H24 H 0.5728 0.4136 0.4451 0.073 Uiso 1 1 calc R . .
C26 C 0.6445(9) 0.4049(7) 0.2480(9) 0.068(3) Uani 1 1 d . . .
H26 H 0.7200 0.4070 0.2192 0.082 Uiso 1 1 calc R . .
C33 C -0.2514(9) -0.0174(9) -0.2270(8) 0.062(3) Uani 1 1 d . . .
H33 H -0.3152 0.0019 -0.1857 0.074 Uiso 1 1 calc R . .
C9 C -0.1907(10) 0.1855(8) -0.0584(9) 0.080(3) Uani 1 1 d . . .
H9A H -0.1854 0.1295 -0.0332 0.096 Uiso 1 1 calc R . .
H9B H -0.2870 0.1892 -0.0826 0.096 Uiso 1 1 calc R . .
C21 C -0.3297(9) 0.8302(9) 0.2208(8) 0.077(3) Uani 1 1 d . . .
H21 H -0.3337 0.8091 0.2708 0.093 Uiso 1 1 calc R . .
C32 C -0.2673(9) -0.1176(9) -0.3025(9) 0.072(3) Uani 1 1 d . . .
H32 H -0.3394 -0.1687 -0.3112 0.087 Uiso 1 1 calc R . .
C8 C 0.1574(7) 0.4141(7) 0.2388(6) 0.057(3) Uani 1 1 d . . .
H8A H 0.1618 0.4853 0.2938 0.069 Uiso 1 1 calc R . .
H8B H 0.1504 0.3551 0.2599 0.069 Uiso 1 1 calc R . .
C19 C -0.3661(9) 0.9601(8) 0.1514(11) 0.093(4) Uani 1 1 d . . .
C12 C 0.0311(8) 0.1968(7) 0.0913(6) 0.067(3) Uani 1 1 d . . .
H12A H 0.1279 0.2123 0.1214 0.081 Uiso 1 1 calc R . .
H12B H 0.0242 0.1400 0.0260 0.081 Uiso 1 1 calc R . .
C20 C -0.3729(9) 0.9305(8) 0.2268(9) 0.091(4) Uani 1 1 d . . .
H20 H -0.4063 0.9782 0.2809 0.109 Uiso 1 1 calc R . .
C13 C -0.0488(8) 0.1543(7) 0.1479(7) 0.091(3) Uani 1 1 d . . .
H13A H -0.0384 0.0765 0.1288 0.136 Uiso 1 1 calc R . .
H13B H -0.1449 0.1654 0.1349 0.136 Uiso 1 1 calc R . .
H13C H -0.0134 0.1942 0.2157 0.136 Uiso 1 1 calc R . .
C4 C -0.0249(9) 0.3005(8) 0.0884(8) 0.054(3) Uani 1 1 d . . .
C31 C -0.1780(11) -0.1448(8) -0.3666(8) 0.076(3) Uani 1 1 d . . .
C18 C -0.3161(9) 0.8936(8) 0.0737(9) 0.087(4) Uani 1 1 d . . .
H18 H -0.3111 0.9158 0.0245 0.105 Uiso 1 1 calc R . .
C7 C -0.1601(9) 0.6001(7) 0.0702(7) 0.072(3) Uani 1 1 d . . .
H7A H -0.0775 0.6459 0.0780 0.087 Uiso 1 1 calc R . .
H7B H -0.2118 0.5797 0.0056 0.087 Uiso 1 1 calc R . .
C11 C -0.0288(9) 0.6513(8) 0.3197(7) 0.086(3) Uani 1 1 d . . .
H11A H -0.1259 0.6520 0.2985 0.129 Uiso 1 1 calc R . .
H11B H 0.0081 0.7243 0.3662 0.129 Uiso 1 1 calc R . .
H11C H -0.0149 0.5998 0.3487 0.129 Uiso 1 1 calc R . .
C23 C 0.4225(8) 0.4076(6) 0.3359(7) 0.050(2) Uani 1 1 d . . .
H23 H 0.3469 0.4060 0.3646 0.061 Uiso 1 1 calc R . .
C5 C -0.1318(9) 0.2954(7) 0.0191(7) 0.064(3) Uani 1 1 d . . .
C6 C -0.1812(10) 0.3901(9) 0.0125(8) 0.100(4) Uani 1 1 d . . .
Cl1 Cl 0.3310(6) 0.8023(5) 0.5252(4) 0.262(3) Uani 1 1 d . . .
C28 C -0.1417(11) 0.0562(10) -0.2109(9) 0.063(3) Uani 1 1 d . . .
C29 C -0.0550(10) 0.0267(11) -0.2771(11) 0.082(4) Uani 1 1 d . . .
H29 H 0.0167 0.0776 -0.2694 0.098 Uiso 1 1 calc R . .
C34 C 0.4251(17) 0.8169(13) 0.4317(17) 0.264(12) Uani 1 1 d . . .
H34 H 0.5158 0.8549 0.4678 0.317 Uiso 1 1 calc R . .
C30 C -0.0697(11) -0.0707(13) -0.3507(11) 0.102(4) Uani 1 1 d . . .
H30 H -0.0061 -0.0894 -0.3921 0.122 Uiso 1 1 calc R . .
C1AA C -0.380(3) 0.396(3) -0.047(3) 0.088(12) Uani 0.50 1 d P A 1
H1AA H -0.3835 0.3533 -0.0108 0.132 Uiso 0.50 1 calc PR A 1
H1AB H -0.4605 0.3756 -0.0974 0.132 Uiso 0.50 1 calc PR A 1
H1AC H -0.3780 0.4739 -0.0055 0.132 Uiso 0.50 1 calc PR A 1
C0AA C -0.2698(15) 0.3782(15) -0.0860(15) 0.043(5) Uiso 0.50 1 d P A 1
H0AA H -0.2441 0.4349 -0.1061 0.051 Uiso 0.50 1 calc PR A 1
H0AB H -0.2732 0.3047 -0.1378 0.051 Uiso 0.50 1 calc PR A 1
C2AA C -0.350(3) 0.3673(18) -0.1333(16) 0.093(8) Uani 0.50 1 d P A 2
H2AA H -0.2830 0.4283 -0.1180 0.139 Uiso 0.50 1 calc PR A 2
H2AB H -0.4311 0.3731 -0.1739 0.139 Uiso 0.50 1 calc PR A 2
H2AC H -0.3109 0.2985 -0.1664 0.139 Uiso 0.50 1 calc PR A 2
C3AA C -0.388(4) 0.370(4) -0.040(3) 0.15(2) Uiso 0.50 1 d P A 2
H3AA H -0.4330 0.3014 -0.0473 0.186 Uiso 0.50 1 calc PR A 2
H3AB H -0.4373 0.4335 -0.0064 0.186 Uiso 0.50 1 calc PR A 2

loop_
_atom_site_aniso_label
_atom_site_aniso_U_11
_atom_site_aniso_U_22
_atom_site_aniso_U_33
_atom_site_aniso_U_23
_atom_site_aniso_U_13
_atom_site_aniso_U_12
Br2 0.0534(7) 0.1044(10) 0.1210(12) 0.0406(9) -0.0144(6) 0.0060(6)
Br1 0.1205(10) 0.0682(9) 0.298(2) 0.0852(12) 0.1144(12) 0.0485(7)
Br3 0.1483(11) 0.1022(11) 0.0916(12) -0.0018(9) 0.0533(9) -0.0091(8)
O2 0.044(4) 0.083(5) 0.063(5) 0.033(4) 0.007(3) -0.001(3)
O1 0.095(5) 0.057(5) 0.085(6) 0.034(5) 0.012(4) 0.010(4)
C2 0.042(5) 0.055(7) 0.049(8) 0.010(7) 0.008(5) -0.004(5)
O3 0.094(5) 0.046(5) 0.107(8) 0.024(6) -0.011(5) -0.013(4)
C22 0.035(6) 0.047(6) 0.059(8) 0.027(6) 0.001(5) 0.005(4)
Cl3 0.269(6) 0.195(6) 0.280(8) 0.087(6) -0.067(5) 0.010(5)
C10 0.063(6) 0.074(8) 0.048(8) 0.022(7) 0.020(5) -0.003(5)
C16 0.048(6) 0.041(7) 0.118(11) 0.043(8) 0.007(6) 0.007(4)
C25 0.051(6) 0.044(6) 0.074(9) 0.012(7) -0.002(6) -0.001(4)
Cl2 0.329(7) 0.210(5) 0.309(7) 0.179(6) -0.063(5) 0.011(5)
C3 0.060(6) 0.051(7) 0.054(8) 0.032(7) 0.006(5) 0.004(5)
C17 0.053(6) 0.038(6) 0.119(10) 0.024(7) 0.023(6) 0.013(4)
C1 0.079(7) 0.046(7) 0.066(9) 0.023(7) -0.010(6) 0.007(5)
C27 0.049(6) 0.112(9) 0.079(9) 0.058(8) 0.018(6) 0.017(5)
C24 0.073(7) 0.040(6) 0.046(8) 0.004(6) -0.015(6) -0.004(5)
C26 0.048(7) 0.074(7) 0.086(10) 0.035(7) 0.016(6) 0.003(5)
C33 0.064(7) 0.043(7) 0.067(9) 0.012(7) 0.014(6) 0.007(5)
C9 0.074(7) 0.061(8) 0.092(11) 0.037(8) -0.032(7) -0.010(6)
C21 0.084(7) 0.054(8) 0.081(10) 0.014(8) 0.019(7) 0.010(6)
C32 0.070(7) 0.052(8) 0.081(10) 0.015(8) 0.011(7) 0.008(5)
C8 0.053(6) 0.059(6) 0.064(8) 0.030(6) 0.010(5) 0.007(4)
C19 0.061(7) 0.047(8) 0.187(14) 0.052(10) 0.056(8) 0.013(5)
C12 0.066(6) 0.050(6) 0.076(8) 0.024(6) -0.006(5) -0.002(5)
C20 0.087(8) 0.045(7) 0.130(12) 0.014(8) 0.051(7) 0.015(5)
C13 0.082(7) 0.073(8) 0.133(11) 0.055(8) 0.026(7) 0.016(5)
C4 0.062(6) 0.033(6) 0.069(9) 0.025(7) 0.006(5) 0.005(5)
C31 0.070(7) 0.067(8) 0.080(10) 0.014(7) 0.030(7) 0.005(6)
C18 0.087(7) 0.052(7) 0.141(12) 0.051(9) 0.039(7) 0.017(6)
C7 0.106(8) 0.025(6) 0.058(8) -0.003(6) -0.006(6) 0.014(5)
C11 0.088(7) 0.101(9) 0.064(9) 0.031(7) 0.011(6) 0.003(6)
C23 0.051(6) 0.053(6) 0.053(8) 0.028(6) 0.007(5) 0.004(4)
C5 0.087(7) 0.026(6) 0.050(8) 0.005(6) -0.035(5) 0.004(5)
C6 0.104(8) 0.055(8) 0.097(11) 0.019(8) -0.065(7) 0.005(6)
Cl1 0.323(6) 0.274(7) 0.239(7) 0.159(6) 0.045(5) 0.045(5)
C28 0.064(7) 0.053(8) 0.075(10) 0.032(8) 0.004(7) 0.002(6)
C29 0.069(8) 0.077(10) 0.098(12) 0.042(9) 0.000(8) -0.014(7)
C34 0.253(18) 0.111(14) 0.51(4) 0.21(2) 0.05(2) 0.022(12)
C30 0.093(10) 0.111(11) 0.115(14) 0.055(11) 0.035(9) -0.010(9)
C1AA 0.14(2) 0.040(15) 0.12(3) 0.039(19) 0.09(2) 0.001(12)
C2AA 0.110(19) 0.102(19) 0.06(2) 0.045(17) -0.025(16) -0.007(14)

loop_
_atom_type_symbol
_atom_type_description
_atom_type_scat_dispersion_real
_atom_type_scat_dispersion_imag
_atom_type_scat_source
C C 0.0033 0.0016 'International Tables Vol C Tables 4.2.6.8 and 6.1.1.4'
H H 0.0000 0.0000 'International Tables Vol C Tables 4.2.6.8 and 6.1.1.4'
O O 0.0106 0.0060 'International Tables Vol C Tables 4.2.6.8 and 6.1.1.4'
Br Br -0.2901 2.4595 'International Tables Vol C Tables 4.2.6.8 and 6.1.1.4'
Cl Cl 0.1484 0.1585 'International Tables Vol C Tables 4.2.6.8 and 6.1.1.4'

loop_
_geom_angle_atom_site_label_1
_geom_angle_atom_site_label_2
_geom_angle_atom_site_label_3
_geom_angle
C22 O2 C8 115.5(6)
C16 O1 C7 119.3(7)
C3 C2 C10 121.8(9)
C1 C2 C10 118.4(8)
C1 C2 C3 119.8(9)
C28 O3 C9 118.4(8)
C27 C22 O2 112.0(9)
C23 C22 O2 125.0(7)
C23 C22 C27 122.8(7)
C2 C10 H10A 109.4
C2 C10 H10B 109.4
H10A C10 H10B 108.0
C11 C10 C2 111.3(7)
C11 C10 H10A 109.4
C11 C10 H10B 109.4
O1 C16 C17 121.8(10)
C21 C16 O1 117.1(10)
C21 C16 C17 121.1(8)
C24 C25 Br2 118.5(9)
C26 C25 Br2 121.8(8)
C26 C25 C24 119.7(8)
C2 C3 C8 116.7(8)
C4 C3 C2 121.4(8)
C4 C3 C8 121.9(7)
C16 C17 H17 120.7
C18 C17 C16 118.7(9)
C18 C17 H17 120.7
C2 C1 C7 121.2(9)
C2 C1 C6 118.3(7)
C6 C1 C7 120.3(9)
C22 C27 H27 121.5
C26 C27 C22 117.0(9)
C26 C27 H27 121.5
C25 C24 H24 120.1
C25 C24 C23 119.8(9)
C23 C24 H24 120.1
C25 C26 C27 122.3(8)
C25 C26 H26 118.9
C27 C26 H26 118.9
C32 C33 H33 119.9
C32 C33 C28 120.2(9)
C28 C33 H33 119.9
O3 C9 H9A 110.1
O3 C9 H9B 110.1
O3 C9 C5 107.9(8)
H9A C9 H9B 108.4
C5 C9 H9A 110.1
C5 C9 H9B 110.1
C16 C21 H21 120.4
C16 C21 C20 119.2(9)
C20 C21 H21 120.4
C33 C32 H32 119.8
C33 C32 C31 120.4(9)
C31 C32 H32 119.8
O2 C8 C3 103.2(6)
O2 C8 H8A 111.1
O2 C8 H8B 111.1
C3 C8 H8A 111.1
C3 C8 H8B 111.1
H8A C8 H8B 109.1
C20 C19 Br1 118.4(10)
C18 C19 Br1 120.3(9)
C18 C19 C20 121.3(9)
H12A C12 H12B 108.1
C13 C12 H12A 109.5
C13 C12 H12B 109.5
C4 C12 H12A 109.5
C4 C12 H12B 109.5
C4 C12 C13 110.8(7)
C21 C20 C19 119.4(10)
C21 C20 H20 120.3
C19 C20 H20 120.3
C12 C13 H13A 109.5
C12 C13 H13B 109.5
C12 C13 H13C 109.5
H13A C13 H13B 109.5
H13A C13 H13C 109.5
H13B C13 H13C 109.5
C3 C4 C12 119.8(8)
C5 C4 C3 119.0(7)
C5 C4 C12 121.1(9)
C32 C31 Br3 119.3(9)
C30 C31 Br3 121.5(10)
C30 C31 C32 119.0(10)
C17 C18 H18 119.8
C19 C18 C17 120.4(9)
C19 C18 H18 119.8
O1 C7 C1 111.6(7)
O1 C7 H7A 109.3
O1 C7 H7B 109.3
C1 C7 H7A 109.3
C1 C7 H7B 109.3
H7A C7 H7B 108.0
C10 C11 H11A 109.5
C10 C11 H11B 109.5
C10 C11 H11C 109.5
H11A C11 H11B 109.5
H11A C11 H11C 109.5
H11B C11 H11C 109.5
C22 C23 C24 118.1(7)
C22 C23 H23 121.0
C24 C23 H23 121.0
C4 C5 C9 119.6(7)
C4 C5 C6 122.1(9)
C6 C5 C9 118.0(8)
C1 C6 C0AA 119.8(9)
C1 C6 C3AA 119.7(16)
C5 C6 C1 119.1(8)
C5 C6 C0AA 118.4(11)
C5 C6 C3AA 112.4(14)
C0AA C6 C3AA 46.2(13)
O3 C28 C33 125.1(11)
O3 C28 C29 117.1(11)
C33 C28 C29 117.7(11)
C28 C29 H29 118.9
C30 C29 C28 122.2(11)
C30 C29 H29 118.9
Cl3 C34 Cl1 100.7(6)
Cl3 C34 H34 105.1
Cl2 C34 Cl3 125.5(16)
Cl2 C34 Cl1 113.4(11)
Cl2 C34 H34 105.1
Cl1 C34 H34 105.1
C31 C30 H30 119.9
C29 C30 C31 120.2(11)
C29 C30 H30 119.9
C6 C0AA H0AA 113.6
C6 C0AA H0AB 113.6
C1AA C0AA C6 90(2)
C1AA C0AA H0AA 113.6
C1AA C0AA H0AB 113.6
H0AA C0AA H0AB 110.9
H2AA C2AA H2AB 109.5
H2AA C2AA H2AC 109.5
H2AB C2AA H2AC 109.5
C3AA C2AA H2AA 109.5
C3AA C2AA H2AB 109.5
C3AA C2AA H2AC 109.5
C6 C3AA H3AA 114.2
C6 C3AA H3AB 114.2
C2AA C3AA C6 87(2)
C2AA C3AA H3AA 114.2
C2AA C3AA H3AB 114.2
H3AA C3AA H3AB 111.3

loop_
_geom_bond_atom_site_label_1
_geom_bond_atom_site_label_2
_geom_bond_distance
Br2 C25 1.911(9)
Br1 C19 1.917(8)
Br3 C31 1.918(10)
O2 C22 1.407(8)
O2 C8 1.460(7)
O1 C16 1.378(9)
O1 C7 1.395(9)
C2 C10 1.544(11)
C2 C3 1.408(10)
C2 C1 1.374(11)
O3 C9 1.433(10)
O3 C28 1.366(11)
C22 C27 1.406(10)
C22 C23 1.332(10)
Cl3 C34 1.590(17)
C10 H10A 0.9700
C10 H10B 0.9700
C10 C11 1.531(10)
C16 C17 1.389(11)
C16 C21 1.363(11)
C25 C24 1.380(10)
C25 C26 1.346(11)
Cl2 C34 1.495(13)
C3 C8 1.579(10)
C3 C4 1.361(11)
C17 H17 0.9300
C17 C18 1.373(10)
C1 C7 1.507(10)
C1 C6 1.425(12)
C27 H27 0.9300
C27 C26 1.352(10)
C24 H24 0.9300
C24 C23 1.399(10)
C26 H26 0.9300
C33 H33 0.9300
C33 C32 1.346(11)
C33 C28 1.367(11)
C9 H9A 0.9700
C9 H9B 0.9700
C9 C5 1.488(11)
C21 H21 0.9300
C21 C20 1.370(10)
C32 H32 0.9300
C32 C31 1.369(11)
C8 H8A 0.9700
C8 H8B 0.9700
C19 C20 1.386(13)
C19 C18 1.337(13)
C12 H12A 0.9700
C12 H12B 0.9700
C12 C13 1.523(9)
C12 C4 1.502(9)
C20 H20 0.9300
C13 H13A 0.9600
C13 H13B 0.9600
C13 H13C 0.9600
C4 C5 1.354(10)
C31 C30 1.363(12)
C18 H18 0.9300
C7 H7A 0.9700
C7 H7B 0.9700
C11 H11A 0.9600
C11 H11B 0.9600
C11 H11C 0.9600
C23 H23 0.9300
C5 C6 1.387(10)
C6 C0AA 1.57(2)
C6 C3AA 2.03(5)
Cl1 C34 1.910(19)
C28 C29 1.373(13)
C29 H29 0.9300
C29 C30 1.309(13)
C34 H34 0.9800
C30 H30 0.9300
C1AA H1AA 0.9600
C1AA H1AB 0.9600
C1AA H1AC 0.9600
C1AA C0AA 1.30(3)
C0AA H0AA 0.9700
C0AA H0AB 0.9700
C2AA H2AA 0.9600
C2AA H2AB 0.9600
C2AA H2AC 0.9600
C2AA C3AA 1.53(4)
C3AA H3AA 0.9700
C3AA H3AB 0.9700

loop_
_geom_torsion_atom_site_label_1
_geom_torsion_atom_site_label_2
_geom_torsion_atom_site_label_3
_geom_torsion_atom_site_label_4
_geom_torsion
Br2 C25 C24 C23 -177.9(6)
Br2 C25 C26 C27 178.0(7)
Br1 C19 C20 C21 -179.2(7)
Br1 C19 C18 C17 179.1(6)
Br3 C31 C30 C29 -178.3(9)
O2 C22 C27 C26 -179.5(7)
O2 C22 C23 C24 179.1(7)
O1 C16 C17 C18 179.2(8)
O1 C16 C21 C20 -179.2(7)
C2 C3 C8 O2 -94.2(7)
C2 C3 C4 C12 178.2(6)
C2 C3 C4 C5 -1.9(12)
C2 C1 C7 O1 -77.0(10)
C2 C1 C6 C5 -2.2(15)
C2 C1 C6 C0AA -163.5(10)
C2 C1 C6 C3AA 142.8(14)
O3 C9 C5 C4 -86.9(10)
O3 C9 C5 C6 87.5(10)
O3 C28 C29 C30 176.7(10)
C22 O2 C8 C3 -176.8(6)
C22 C27 C26 C25 4.3(13)
C10 C2 C3 C8 -4.4(10)
C10 C2 C3 C4 177.7(7)
C10 C2 C1 C7 8.6(12)
C10 C2 C1 C6 -175.7(8)
C16 O1 C7 C1 176.6(7)
C16 C17 C18 C19 0.0(14)
C16 C21 C20 C19 0.0(14)
C25 C24 C23 C22 -4.7(11)
C3 C2 C10 C11 -86.2(9)
C3 C2 C1 C7 -172.5(7)
C3 C2 C1 C6 3.2(13)
C3 C4 C5 C9 177.1(9)
C3 C4 C5 C6 3.0(14)
C17 C16 C21 C20 1.1(14)
C1 C2 C10 C11 92.8(9)
C1 C2 C3 C8 176.6(7)
C1 C2 C3 C4 -1.2(12)
C1 C6 C0AA C1AA -89.8(18)
C1 C6 C3AA C2AA 105(2)
C27 C22 C23 C24 4.2(12)
C24 C25 C26 C27 -5.0(14)
C26 C25 C24 C23 5.1(12)
C33 C32 C31 Br3 178.4(6)
C33 C32 C31 C30 2.6(14)
C33 C28 C29 C30 -4.0(15)
C9 O3 C28 C33 8.0(12)
C9 O3 C28 C29 -172.8(7)
C9 C5 C6 C1 -175.1(10)
C9 C5 C6 C0AA -13.6(15)
C9 C5 C6 C3AA 37.4(18)
C21 C16 C17 C18 -1.1(13)
C32 C33 C28 O3 -176.9(8)
C32 C33 C28 C29 3.8(12)
C32 C31 C30 C29 -2.7(16)
C8 O2 C22 C27 -178.2(6)
C8 O2 C22 C23 6.5(10)
C8 C3 C4 C12 0.5(11)
C8 C3 C4 C5 -179.6(7)
C12 C4 C5 C9 -3.0(13)
C12 C4 C5 C6 -177.1(8)
C20 C19 C18 C17 1.1(16)
C13 C12 C4 C3 92.9(9)
C13 C12 C4 C5 -87.0(10)
C4 C3 C8 O2 83.7(8)
C4 C5 C6 C1 -0.9(15)
C4 C5 C6 C0AA 160.6(10)
C4 C5 C6 C3AA -148.4(16)
C18 C19 C20 C21 -1.2(15)
C7 O1 C16 C17 15.0(12)
C7 O1 C16 C21 -164.7(8)
C7 C1 C6 C5 173.5(8)
C7 C1 C6 C0AA 12.3(15)
C7 C1 C6 C3AA -41.4(18)
C23 C22 C27 C26 -4.0(12)
C5 C6 C0AA C1AA 108.8(17)
C5 C6 C3AA C2AA -107.5(19)
C6 C1 C7 O1 107.4(11)
C28 O3 C9 C5 175.6(7)
C28 C33 C32 C31 -3.3(13)
C28 C29 C30 C31 3.4(18)
C0AA C6 C3AA C2AA 1.0(14)
C3AA C6 C0AA C1AA 14(3)
